data_7008483
loop_
_publ_author_name
'Mart\'in, Avelino'
'Mena, Miguel'
'P\'erez-Redondo, Adri\'an'
'Y\'elamos, Carlos'

_publ_section_title
;
 Amido-bridged double-cube nitrido complexes containing titanium and
 magnesium/calcium.
;
_journal_issue 12
_journal_name_full 'Dalton transactions (Cambridge, England : 2003)'
_journal_page_first 2116
_journal_page_last 2119
_journal_paper_doi 10.1039/b503405a
_journal_year 2005
_chemical_compound_source 'synthesis as described'
_chemical_formula_moiety 'C96 H154 Mg2 N11 Ti6'
_chemical_formula_sum 'C96 H154 Mg2 N11 Ti6'
_chemical_formula_weight 1798.32
_chemical_name_systematic
;
?
;
_space_group_IT_number 15
_space_group_name_Hall '-C 2yc'
_symmetry_cell_setting monoclinic
_symmetry_Int_Tables_number 15
_symmetry_space_group_name_Hall '-C 2yc'
_symmetry_space_group_name_H-M 'C 1 2/c 1'
_atom_sites_solution_hydrogens geom
_atom_sites_solution_primary direct
_atom_sites_solution_secondary difmap
_audit_conform_dict_location ftp://ftp.iucr.org/pub/cif_core.dic
_audit_conform_dict_name cif_core.dic
_audit_conform_dict_version 2.3
_audit_creation_date 2005-03-02T16:15:22-00:00
_audit_creation_method 'WinGX routine CIF_UPDATE'
_cell_angle_alpha 90
_cell_angle_beta 127.482(13)
_cell_angle_gamma 90
_cell_formula_units_Z 8
_cell_length_a 42.934(8)
_cell_length_b 20.209(4)
_cell_length_c 28.592(6)
_cell_measurement_reflns_used 100
_cell_measurement_temperature 100(2)
_cell_measurement_theta_max 20
_cell_measurement_theta_min 3
_cell_measurement_wavelength 0.71073
_cell_volume 19686(8)
_computing_cell_refinement 'Dirax/lsq (Duisenberg & Schreurs, 1989-2000)'
_computing_data_collection 'Collect (Nonius BV, 1997-2000)'
_computing_data_reduction 'EvalCCD (Duisenberg & Schreurs 1990-2000)'
_computing_molecular_graphics 'Ortep-3 for Windows (Farrugia, 1997)'
_computing_publication_material 'WinGX publication routines (Farrugia, 1999)'
_computing_structure_refinement 'SHELXL-97 (Sheldrick, 1997)'
_computing_structure_solution 'SHELXS-97 (Sheldrick, 1997)'
_diffrn_ambient_temperature 100(2)
_diffrn_detector 'CCD plate'
_diffrn_detector_area_resol_mean 9
_diffrn_measured_fraction_theta_full 0.976
_diffrn_measured_fraction_theta_max 0.976
_diffrn_measurement_device '95mm CCD camera on \k-goniostat'
_diffrn_measurement_device_type KappaCCD
_diffrn_measurement_method 'CCD rotation images, thick slices'
_diffrn_orient_matrix_type X=UH
_diffrn_orient_matrix_UB_11 0.01
_diffrn_orient_matrix_UB_12 0
_diffrn_orient_matrix_UB_13 0
_diffrn_orient_matrix_UB_21 0
_diffrn_orient_matrix_UB_22 0.01
_diffrn_orient_matrix_UB_23 0
_diffrn_orient_matrix_UB_31 0
_diffrn_orient_matrix_UB_32 0
_diffrn_orient_matrix_UB_33 0.01
_diffrn_radiation_monochromator graphite
_diffrn_radiation_probe x-ray
_diffrn_radiation_type MoK\a
_diffrn_radiation_wavelength 0.71073
_diffrn_reflns_av_R_equivalents 0.1085
_diffrn_reflns_av_unetI/netI 0.1544
_diffrn_reflns_limit_h_max 55
_diffrn_reflns_limit_h_min -55
_diffrn_reflns_limit_k_max 26
_diffrn_reflns_limit_k_min -26
_diffrn_reflns_limit_l_max 37
_diffrn_reflns_limit_l_min -37
_diffrn_reflns_number 65898
_diffrn_reflns_reduction_process
;
Scaled and merged with SORTAV
R.H. Blessing, (1987) Cryst. Rev. 1, 3-58
R.H. Blessing, (1989) J. Appl. Cryst. 22, 396-397
;
_diffrn_reflns_theta_full 27.5
_diffrn_reflns_theta_max 27.5
_diffrn_reflns_theta_min 5
_diffrn_source 'Enraf Nonius FR590'
_exptl_absorpt_coefficient_mu 0.524
_exptl_absorpt_correction_T_max 0.985
_exptl_absorpt_correction_T_min 0.762
_exptl_absorpt_correction_type multi-scan
_exptl_absorpt_process_details
;
R.H. Blessing, Acta Cryst. (1995), A51, 33-38
;
_exptl_crystal_colour orange
_exptl_crystal_density_diffrn 1.214
_exptl_crystal_density_method 'not measured'
_exptl_crystal_description prism
_exptl_crystal_F_000 7704
_exptl_crystal_size_max 0.4
_exptl_crystal_size_mid 0.36
_exptl_crystal_size_min 0.28
_platon_squeeze_details
;Two and a half molecules of disordered hexane were found in the
difference fourier map, but it was not possible to get a chemical sensible
model for them, so Squeeze procedure was used to remove their
contribution to the structure factors.
;
_refine_diff_density_max 0.51
_refine_diff_density_min -0.475
_refine_diff_density_rms 0.096
_refine_ls_extinction_method none
_refine_ls_goodness_of_fit_ref 0.968
_refine_ls_hydrogen_treatment constr
_refine_ls_matrix_type full
_refine_ls_number_parameters 901
_refine_ls_number_reflns 22091
_refine_ls_number_restraints 0
_refine_ls_restrained_S_all 0.968
_refine_ls_R_factor_all 0.1354
_refine_ls_R_factor_gt 0.0668
_refine_ls_shift/su_max 0.001
_refine_ls_shift/su_mean 0
_refine_ls_structure_factor_coef Fsqd
_refine_ls_weighting_details 'calc w=1/[\s^2^(Fo^2^)+(0.0954P)^2^+0.0000P] where P=(Fo^2^+2Fc^2^)/3'
_refine_ls_weighting_scheme calc
_refine_ls_wR_factor_gt 0.1685
_refine_ls_wR_factor_ref 0.1877
_reflns_number_gt 12024
_reflns_number_total 22091
_reflns_threshold_expression >2sigma(I)
_cod_data_source_file b503405a.txt
_cod_data_source_block 7
_cod_original_cell_volume 19686(7)
_cod_original_sg_symbol_H-M 'C 2/c'
_cod_database_code 7008483

loop_
_space_group_symop_operation_xyz
'x, y, z'
'-x, y, -z+1/2'
'x+1/2, y+1/2, z'
'-x+1/2, y+1/2, -z+1/2'
'-x, -y, -z'
'x, -y, z-1/2'
'-x+1/2, -y+1/2, -z'
'x+1/2, -y+1/2, z-1/2'

loop_
_atom_site_label
_atom_site_type_symbol
_atom_site_fract_x
_atom_site_fract_y
_atom_site_fract_z
_atom_site_U_iso_or_equiv
_atom_site_adp_type
_atom_site_occupancy
_atom_site_symmetry_multiplicity
_atom_site_calc_flag
_atom_site_refinement_flags
_atom_site_disorder_assembly
_atom_site_disorder_group
C11 C 0.10523(10) 0.3584(2) 0.29854(17) 0.0235(9) Uani 1 1 d . . .
C12 C 0.10197(10) 0.40649(19) 0.25936(17) 0.0219(9) Uani 1 1 d . . .
C13 C 0.13458(11) 0.44898(19) 0.29164(17) 0.0231(9) Uani 1 1 d . . .
C14 C 0.15840(10) 0.42858(19) 0.35151(16) 0.0197(8) Uani 1 1 d . . .
C15 C 0.14047(10) 0.3728(2) 0.35595(16) 0.0220(9) Uani 1 1 d . . .
C16 C 0.07526(11) 0.3063(2) 0.28218(19) 0.0329(10) Uani 1 1 d . . .
H16A H 0.0876 0.2708 0.3116 0.049 Uiso 1 1 calc R . .
H16B H 0.0647 0.2881 0.2434 0.049 Uiso 1 1 calc R . .
H16C H 0.0539 0.3259 0.2809 0.049 Uiso 1 1 calc R . .
C17 C 0.06803(11) 0.4119(2) 0.19494(17) 0.0321(10) Uani 1 1 d . . .
H17A H 0.0458 0.4332 0.1904 0.048 Uiso 1 1 calc R . .
H17B H 0.0603 0.3675 0.1775 0.048 Uiso 1 1 calc R . .
H17C H 0.0759 0.4384 0.175 0.048 Uiso 1 1 calc R . .
C18 C 0.14205(12) 0.5074(2) 0.26648(18) 0.0284(10) Uani 1 1 d . . .
H18A H 0.1215 0.5408 0.2525 0.043 Uiso 1 1 calc R . .
H18B H 0.1417 0.4926 0.2336 0.043 Uiso 1 1 calc R . .
H18C H 0.1677 0.5268 0.2972 0.043 Uiso 1 1 calc R . .
C19 C 0.19537(11) 0.4600(2) 0.40253(17) 0.0322(10) Uani 1 1 d . . .
H19A H 0.1902 0.4829 0.4274 0.048 Uiso 1 1 calc R . .
H19B H 0.2048 0.492 0.3879 0.048 Uiso 1 1 calc R . .
H19C H 0.2154 0.4259 0.4257 0.048 Uiso 1 1 calc R . .
C20 C 0.15522(13) 0.3382(2) 0.41290(18) 0.0351(11) Uani 1 1 d . . .
H20A H 0.1395 0.2984 0.4042 0.053 Uiso 1 1 calc R . .
H20B H 0.1529 0.3681 0.4377 0.053 Uiso 1 1 calc R . .
H20C H 0.1828 0.3258 0.4338 0.053 Uiso 1 1 calc R . .
C21 C 0.30137(10) 0.3053(2) 0.39757(17) 0.0266(10) Uani 1 1 d . . .
C22 C 0.29105(10) 0.3678(2) 0.40763(17) 0.0275(10) Uani 1 1 d . . .
C23 C 0.28005(10) 0.41000(19) 0.36119(17) 0.0236(9) Uani 1 1 d . . .
C24 C 0.28390(10) 0.37525(18) 0.32215(16) 0.0199(9) Uani 1 1 d . . .
C25 C 0.29691(10) 0.31027(19) 0.34442(18) 0.0239(9) Uani 1 1 d . . .
C26 C 0.31507(12) 0.2454(2) 0.4368(2) 0.0495(14) Uani 1 1 d . . .
H26A H 0.3023 0.2058 0.4125 0.074 Uiso 1 1 calc R . .
H26B H 0.3082 0.2504 0.4636 0.074 Uiso 1 1 calc R . .
H26C H 0.3436 0.2411 0.4598 0.074 Uiso 1 1 calc R . .
C27 C 0.29362(12) 0.3847(3) 0.46174(19) 0.0528(15) Uani 1 1 d . . .
H27A H 0.321 0.3814 0.4971 0.079 Uiso 1 1 calc R . .
H27B H 0.2774 0.3538 0.4649 0.079 Uiso 1 1 calc R . .
H27C H 0.2841 0.43 0.4581 0.079 Uiso 1 1 calc R . .
C28 C 0.26828(12) 0.4819(2) 0.3529(2) 0.0404(12) Uani 1 1 d . . .
H28A H 0.2656 0.4952 0.3832 0.061 Uiso 1 1 calc R . .
H28B H 0.2431 0.4881 0.3138 0.061 Uiso 1 1 calc R . .
H28C H 0.2884 0.5091 0.3561 0.061 Uiso 1 1 calc R . .
C29 C 0.27817(11) 0.4020(2) 0.26806(17) 0.0329(11) Uani 1 1 d . . .
H29A H 0.2657 0.4456 0.2583 0.049 Uiso 1 1 calc R . .
H29B H 0.2614 0.3717 0.2349 0.049 Uiso 1 1 calc R . .
H29C H 0.3037 0.4059 0.2759 0.049 Uiso 1 1 calc R . .
C30 C 0.30676(12) 0.2569(2) 0.3181(2) 0.0396(12) Uani 1 1 d . . .
H30A H 0.333 0.2648 0.3294 0.059 Uiso 1 1 calc R . .
H30B H 0.2875 0.2578 0.2751 0.059 Uiso 1 1 calc R . .
H30C H 0.3061 0.2135 0.3328 0.059 Uiso 1 1 calc R . .
C31 C 0.17254(11) 0.09806(18) 0.26967(17) 0.0225(9) Uani 1 1 d . . .
C32 C 0.14727(11) 0.11659(18) 0.28420(17) 0.0235(9) Uani 1 1 d . . .
C33 C 0.17157(11) 0.13231(19) 0.34478(17) 0.0229(9) Uani 1 1 d . . .
C34 C 0.21136(11) 0.12351(18) 0.36789(17) 0.0256(9) Uani 1 1 d . . .
C35 C 0.21178(11) 0.10305(19) 0.32081(17) 0.0236(9) Uani 1 1 d . . .
C36 C 0.15943(12) 0.0742(2) 0.21032(17) 0.0299(10) Uani 1 1 d . . .
H36A H 0.1781 0.0892 0.2036 0.045 Uiso 1 1 calc R . .
H36B H 0.1334 0.0922 0.1795 0.045 Uiso 1 1 calc R . .
H36C H 0.1583 0.0258 0.2092 0.045 Uiso 1 1 calc R . .
C37 C 0.10344(11) 0.1158(2) 0.24374(18) 0.0316(10) Uani 1 1 d . . .
H37A H 0.094 0.0735 0.2476 0.047 Uiso 1 1 calc R . .
H37B H 0.094 0.1214 0.203 0.047 Uiso 1 1 calc R . .
H37C H 0.0935 0.1521 0.2541 0.047 Uiso 1 1 calc R . .
C38 C 0.15793(12) 0.1543(2) 0.37986(19) 0.0356(11) Uani 1 1 d . . .
H38A H 0.1346 0.1823 0.3552 0.053 Uiso 1 1 calc R . .
H38B H 0.1788 0.1796 0.4143 0.053 Uiso 1 1 calc R . .
H38C H 0.1515 0.1155 0.393 0.053 Uiso 1 1 calc R . .
C39 C 0.24612(11) 0.1323(2) 0.43219(17) 0.0322(10) Uani 1 1 d . . .
H39A H 0.2705 0.1257 0.437 0.048 Uiso 1 1 calc R . .
H39B H 0.2446 0.0997 0.4561 0.048 Uiso 1 1 calc R . .
H39C H 0.2457 0.177 0.445 0.048 Uiso 1 1 calc R . .
C40 C 0.24685(11) 0.0853(2) 0.32364(18) 0.0302(10) Uani 1 1 d . . .
H40A H 0.2473 0.0374 0.3189 0.045 Uiso 1 1 calc R . .
H40B H 0.2709 0.0989 0.3619 0.045 Uiso 1 1 calc R . .
H40C H 0.2453 0.1081 0.292 0.045 Uiso 1 1 calc R . .
C41 C -0.00044(10) 0.41067(19) -0.08567(16) 0.0203(9) Uani 1 1 d . . .
C42 C -0.00220(10) 0.36038(18) -0.05222(16) 0.0182(8) Uani 1 1 d . . .
C43 C -0.01325(10) 0.29993(19) -0.08416(17) 0.0212(9) Uani 1 1 d . . .
C44 C -0.01899(10) 0.3128(2) -0.13747(16) 0.0222(9) Uani 1 1 d . . .
C45 C -0.01090(10) 0.38111(19) -0.13864(16) 0.0210(9) Uani 1 1 d . . .
C46 C 0.00987(11) 0.48214(18) -0.06904(18) 0.0258(9) Uani 1 1 d . . .
H46A H 0.0227 0.4994 -0.0855 0.039 Uiso 1 1 calc R . .
H46B H 0.0277 0.4862 -0.026 0.039 Uiso 1 1 calc R . .
H46C H -0.0141 0.5075 -0.0848 0.039 Uiso 1 1 calc R . .
C47 C 0.00394(11) 0.3704(2) 0.00473(17) 0.0245(9) Uani 1 1 d . . .
H47A H -0.0214 0.3792 -0.0033 0.037 Uiso 1 1 calc R . .
H47B H 0.0216 0.408 0.0259 0.037 Uiso 1 1 calc R . .
H47C H 0.0156 0.3304 0.0289 0.037 Uiso 1 1 calc R . .
C48 C -0.02001(11) 0.2352(2) -0.06602(19) 0.0297(10) Uani 1 1 d . . .
H48A H -0.0031 0.2324 -0.0229 0.045 Uiso 1 1 calc R . .
H48B H -0.0138 0.1987 -0.0818 0.045 Uiso 1 1 calc R . .
H48C H -0.0475 0.2321 -0.0815 0.045 Uiso 1 1 calc R . .
C49 C -0.03332(12) 0.2638(2) -0.18698(18) 0.0369(11) Uani 1 1 d . . .
H49A H -0.062 0.2659 -0.2152 0.055 Uiso 1 1 calc R . .
H49B H -0.0253 0.2191 -0.1707 0.055 Uiso 1 1 calc R . .
H49C H -0.0219 0.275 -0.2071 0.055 Uiso 1 1 calc R . .
C50 C -0.01492(12) 0.4163(2) -0.18892(17) 0.0341(11) Uani 1 1 d . . .
H50A H -0.0029 0.3895 -0.2026 0.051 Uiso 1 1 calc R . .
H50B H -0.0017 0.4594 -0.1752 0.051 Uiso 1 1 calc R . .
H50C H -0.0428 0.423 -0.2215 0.051 Uiso 1 1 calc R . .
C51 C 0.17530(11) 0.44917(19) 0.00892(17) 0.0234(9) Uani 1 1 d . . .
C52 C 0.14145(10) 0.49008(18) -0.01810(17) 0.0220(9) Uani 1 1 d . . .
C53 C 0.11734(10) 0.47632(19) -0.07976(17) 0.0223(9) Uani 1 1 d . . .
C54 C 0.13586(10) 0.42738(18) -0.09013(16) 0.0196(8) Uani 1 1 d . . .
C55 C 0.17235(10) 0.41105(18) -0.03496(16) 0.0201(9) Uani 1 1 d . . .
C56 C 0.21001(11) 0.4501(2) 0.07349(17) 0.0299(10) Uani 1 1 d . . .
H56A H 0.2262 0.4891 0.0818 0.045 Uiso 1 1 calc R . .
H56B H 0.2257 0.41 0.0832 0.045 Uiso 1 1 calc R . .
H56C H 0.2006 0.4517 0.0973 0.045 Uiso 1 1 calc R . .
C57 C 0.13311(12) 0.54090(19) 0.01122(18) 0.0274(10) Uani 1 1 d . . .
H57A H 0.1446 0.5266 0.0514 0.041 Uiso 1 1 calc R . .
H57B H 0.1047 0.546 -0.0112 0.041 Uiso 1 1 calc R . .
H57C H 0.1447 0.5833 0.0125 0.041 Uiso 1 1 calc R . .
C58 C 0.07930(11) 0.5101(2) -0.12760(18) 0.0275(9) Uani 1 1 d . . .
H58A H 0.0849 0.5486 -0.1422 0.041 Uiso 1 1 calc R . .
H58B H 0.0657 0.5246 -0.1115 0.041 Uiso 1 1 calc R . .
H58C H 0.0626 0.479 -0.1601 0.041 Uiso 1 1 calc R . .
C59 C 0.11971(12) 0.4004(2) -0.15009(17) 0.0323(10) Uani 1 1 d . . .
H59A H 0.1122 0.4371 -0.1774 0.048 Uiso 1 1 calc R . .
H59B H 0.0966 0.373 -0.1646 0.048 Uiso 1 1 calc R . .
H59C H 0.1398 0.3734 -0.1472 0.048 Uiso 1 1 calc R . .
C60 C 0.20320(11) 0.3657(2) -0.02521(18) 0.0296(10) Uani 1 1 d . . .
H60A H 0.1912 0.3337 -0.0576 0.044 Uiso 1 1 calc R . .
H60B H 0.2156 0.3421 0.0122 0.044 Uiso 1 1 calc R . .
H60C H 0.2231 0.3915 -0.0238 0.044 Uiso 1 1 calc R . .
C61 C 0.12296(11) 0.12506(19) -0.02383(17) 0.0244(9) Uani 1 1 d . . .
C62 C 0.14688(11) 0.15748(19) -0.03587(17) 0.0259(9) Uani 1 1 d . . .
C63 C 0.12226(11) 0.17866(19) -0.09513(17) 0.0230(9) Uani 1 1 d . . .
C64 C 0.08320(11) 0.16081(18) -0.11983(17) 0.0237(9) Uani 1 1 d . . .
C65 C 0.08393(11) 0.12710(18) -0.07485(16) 0.0215(9) Uani 1 1 d . . .
C66 C 0.13754(13) 0.0907(2) 0.03221(18) 0.0333(10) Uani 1 1 d . . .
H66A H 0.1161 0.0867 0.0353 0.05 Uiso 1 1 calc R . .
H66B H 0.159 0.1164 0.0657 0.05 Uiso 1 1 calc R . .
H66C H 0.1471 0.0465 0.0325 0.05 Uiso 1 1 calc R . .
C67 C 0.19120(11) 0.1637(2) 0.00665(19) 0.0366(11) Uani 1 1 d . . .
H67A H 0.2032 0.1219 0.0077 0.055 Uiso 1 1 calc R . .
H67B H 0.1993 0.1739 0.0461 0.055 Uiso 1 1 calc R . .
H67C H 0.1997 0.1993 -0.0065 0.055 Uiso 1 1 calc R . .
C68 C 0.13494(13) 0.2145(2) -0.1273(2) 0.0344(11) Uani 1 1 d . . .
H68A H 0.1635 0.2203 -0.1009 0.052 Uiso 1 1 calc R . .
H68B H 0.1222 0.258 -0.1402 0.052 Uiso 1 1 calc R . .
H68C H 0.1273 0.1886 -0.1618 0.052 Uiso 1 1 calc R . .
C69 C 0.04786(12) 0.1729(2) -0.18270(17) 0.0345(11) Uani 1 1 d . . .
H69A H 0.047 0.2197 -0.1925 0.052 Uiso 1 1 calc R . .
H69B H 0.0239 0.1617 -0.1873 0.052 Uiso 1 1 calc R . .
H69C H 0.0497 0.1453 -0.2092 0.052 Uiso 1 1 calc R . .
C70 C 0.04925(12) 0.0984(2) -0.0823(2) 0.0360(11) Uani 1 1 d . . .
H70A H 0.0475 0.051 -0.0909 0.054 Uiso 1 1 calc R . .
H70B H 0.0254 0.1206 -0.115 0.054 Uiso 1 1 calc R . .
H70C H 0.052 0.1046 -0.046 0.054 Uiso 1 1 calc R . .
C301 C 0.14703(10) 0.44387(18) 0.13923(15) 0.0165(8) Uani 1 1 d . . .
C302 C 0.10724(10) 0.45985(19) 0.11043(16) 0.0184(8) Uani 1 1 d . . .
H302 H 0.088 0.4258 0.0914 0.022 Uiso 1 1 calc R . .
C303 C 0.09551(10) 0.52470(18) 0.10930(16) 0.0187(8) Uani 1 1 d . . .
H303 H 0.0684 0.5335 0.089 0.022 Uiso 1 1 calc R . .
C304 C 0.12196(10) 0.57659(18) 0.13669(16) 0.0195(8) Uani 1 1 d . . .
C305 C 0.16156(10) 0.56074(18) 0.16541(16) 0.0197(8) Uani 1 1 d . . .
H305 H 0.1807 0.5949 0.1845 0.024 Uiso 1 1 calc R . .
C306 C 0.17343(10) 0.49695(18) 0.16663(16) 0.0195(8) Uani 1 1 d . . .
H306 H 0.2006 0.4886 0.1869 0.023 Uiso 1 1 calc R . .
C307 C 0.10886(11) 0.64582(19) 0.13630(18) 0.0288(10) Uani 1 1 d . . .
H30D H 0.0882 0.6441 0.1412 0.043 Uiso 1 1 calc R . .
H30E H 0.0987 0.6672 0.0987 0.043 Uiso 1 1 calc R . .
H30F H 0.1312 0.6712 0.1687 0.043 Uiso 1 1 calc R . .
C401 C 0.20644(10) 0.22753(18) 0.14941(15) 0.0177(8) Uani 1 1 d . . .
C402 C 0.22658(10) 0.16696(18) 0.17060(16) 0.0199(8) Uani 1 1 d . . .
H402 H 0.2148 0.1312 0.1762 0.024 Uiso 1 1 calc R . .
C403 C 0.26293(10) 0.15762(19) 0.18350(16) 0.0222(9) Uani 1 1 d . . .
H403 H 0.2753 0.1157 0.1974 0.027 Uiso 1 1 calc R . .
C404 C 0.28174(11) 0.2078(2) 0.17668(17) 0.0240(9) Uani 1 1 d . . .
C405 C 0.26244(10) 0.26864(19) 0.15593(16) 0.0227(9) Uani 1 1 d . . .
H405 H 0.2745 0.3039 0.1503 0.027 Uiso 1 1 calc R . .
C406 C 0.22609(10) 0.27860(19) 0.14337(16) 0.0192(8) Uani 1 1 d . . .
H406 H 0.2141 0.321 0.1303 0.023 Uiso 1 1 calc R . .
C407 C 0.32186(12) 0.1984(2) 0.1911(2) 0.0372(11) Uani 1 1 d . . .
H40D H 0.3331 0.1563 0.2118 0.056 Uiso 1 1 calc R . .
H40E H 0.3392 0.2348 0.2162 0.056 Uiso 1 1 calc R . .
H40F H 0.3192 0.1979 0.1545 0.056 Uiso 1 1 calc R . .
C501 C 0.07481(9) 0.22913(18) 0.10230(15) 0.0172(8) Uani 1 1 d . . .
C502 C 0.08000(10) 0.16953(18) 0.08393(15) 0.0195(8) Uani 1 1 d . . .
H502 H 0.0993 0.1669 0.0777 0.023 Uiso 1 1 calc R . .
C503 C 0.05813(10) 0.11366(19) 0.07427(17) 0.0250(9) Uani 1 1 d . . .
H503 H 0.063 0.074 0.0619 0.03 Uiso 1 1 calc R . .
C504 C 0.02912(11) 0.1142(2) 0.08232(18) 0.0289(10) Uani 1 1 d . . .
C505 C 0.02422(10) 0.1728(2) 0.10150(18) 0.0302(10) Uani 1 1 d . . .
H505 H 0.0052 0.1747 0.1084 0.036 Uiso 1 1 calc R . .
C506 C 0.04605(10) 0.2301(2) 0.11143(16) 0.0227(9) Uani 1 1 d . . .
H506 H 0.0414 0.2696 0.1243 0.027 Uiso 1 1 calc R . .
C507 C 0.00558(12) 0.0532(2) 0.0733(2) 0.0456(13) Uani 1 1 d . . .
H50D H -0.008 0.0604 0.0906 0.068 Uiso 1 1 calc R . .
H50E H 0.0233 0.0152 0.0923 0.068 Uiso 1 1 calc R . .
H50F H -0.0138 0.0445 0.031 0.068 Uiso 1 1 calc R . .
N1 N 0.20592(8) 0.28847(15) 0.35066(12) 0.0183(7) Uani 1 1 d . . .
N2 N 0.07784(8) 0.31892(15) -0.09090(12) 0.0167(7) Uani 1 1 d . . .
N3 N 0.15823(8) 0.37962(14) 0.13863(13) 0.0169(7) Uani 1 1 d . . .
H3 H 0.1829 0.3819 0.1474 0.02 Uiso 1 1 calc R . .
N4 N 0.16950(8) 0.23830(15) 0.13545(13) 0.0173(7) Uani 1 1 d . . .
H4 H 0.1578 0.1972 0.1291 0.021 Uiso 1 1 calc R . .
N5 N 0.09750(8) 0.28491(15) 0.11227(13) 0.0181(7) Uani 1 1 d . . .
H5 H 0.0836 0.3223 0.1089 0.022 Uiso 1 1 calc R . .
N12 N 0.18862(8) 0.37773(15) 0.27002(13) 0.0184(7) Uani 1 1 d . . .
H12 H 0.1905 0.4227 0.2652 0.022 Uiso 1 1 calc R . .
N13 N 0.13824(8) 0.26492(15) 0.24696(13) 0.0192(7) Uani 1 1 d . . .
H13 H 0.1131 0.2492 0.23 0.023 Uiso 1 1 calc R . .
N23 N 0.21475(8) 0.24301(15) 0.27219(13) 0.0194(7) Uani 1 1 d . . .
N45 N 0.08975(8) 0.39181(15) -0.00471(13) 0.0193(7) Uani 1 1 d . . .
H45 H 0.085 0.4337 0.003 0.023 Uiso 1 1 calc R . .
N46 N 0.07240(8) 0.24917(15) -0.01816(13) 0.0199(7) Uani 1 1 d . . .
H46 H 0.0582 0.2146 -0.0179 0.024 Uiso 1 1 calc R . .
N56 N 0.14710(8) 0.29729(15) 0.01088(13) 0.0204(7) Uani 1 1 d . . .
H56 H 0.173 0.2882 0.0266 0.024 Uiso 1 1 calc R . .
Mg1 Mg 0.15967(3) 0.29767(6) 0.19097(5) 0.0171(3) Uani 1 1 d . . .
Mg2 Mg 0.12453(3) 0.30610(6) 0.06951(5) 0.0163(3) Uani 1 1 d . . .
Ti1 Ti 0.159918(18) 0.34186(3) 0.29665(3) 0.01841(17) Uani 1 1 d . . .
Ti2 Ti 0.233282(18) 0.32126(3) 0.32135(3) 0.01816(17) Uani 1 1 d . . .
Ti3 Ti 0.185076(18) 0.21280(3) 0.29940(3) 0.01936(17) Uani 1 1 d . . .
Ti4 Ti 0.048672(18) 0.33142(3) -0.06047(3) 0.01746(17) Uani 1 1 d . . .
Ti5 Ti 0.120162(18) 0.37637(3) -0.03277(3) 0.01801(17) Uani 1 1 d . . .
Ti6 Ti 0.103418(18) 0.23997(3) -0.04580(3) 0.01866(17) Uani 1 1 d . . .

loop_
_atom_site_aniso_label
_atom_site_aniso_U_11
_atom_site_aniso_U_22
_atom_site_aniso_U_33
_atom_site_aniso_U_23
_atom_site_aniso_U_13
_atom_site_aniso_U_12
C11 0.024(2) 0.029(2) 0.026(2) 0.0030(19) 0.0196(19) 0.0078(17)
C12 0.023(2) 0.024(2) 0.023(2) 0.0007(18) 0.0160(18) 0.0097(17)
C13 0.029(2) 0.022(2) 0.024(2) -0.0032(18) 0.0189(19) 0.0046(17)
C14 0.023(2) 0.024(2) 0.017(2) -0.0048(17) 0.0149(17) 0.0031(17)
C15 0.024(2) 0.031(2) 0.017(2) 0.0006(18) 0.0154(18) 0.0099(17)
C16 0.028(2) 0.041(3) 0.035(3) -0.003(2) 0.022(2) -0.0026(19)
C17 0.023(2) 0.044(3) 0.020(2) 0.002(2) 0.0083(18) 0.0085(19)
C18 0.038(2) 0.025(2) 0.031(2) -0.0005(19) 0.025(2) 0.0069(19)
C19 0.036(2) 0.034(3) 0.025(2) -0.005(2) 0.018(2) 0.004(2)
C20 0.046(3) 0.039(3) 0.028(2) 0.005(2) 0.026(2) 0.011(2)
C21 0.0124(18) 0.041(3) 0.018(2) 0.0069(19) 0.0050(17) -0.0024(17)
C22 0.017(2) 0.040(3) 0.019(2) -0.009(2) 0.0081(17) -0.0046(18)
C23 0.0159(19) 0.023(2) 0.026(2) -0.0063(19) 0.0099(17) -0.0025(16)
C24 0.0145(18) 0.020(2) 0.020(2) 0.0021(17) 0.0075(16) -0.0031(16)
C25 0.0142(19) 0.026(2) 0.030(2) -0.0014(19) 0.0125(18) 0.0023(16)
C26 0.020(2) 0.057(3) 0.045(3) 0.027(3) 0.006(2) -0.002(2)
C27 0.023(2) 0.095(4) 0.024(3) -0.020(3) 0.006(2) -0.008(3)
C28 0.027(2) 0.026(3) 0.058(3) -0.018(2) 0.020(2) -0.0058(19)
C29 0.023(2) 0.044(3) 0.026(2) 0.009(2) 0.0122(19) -0.0024(19)
C30 0.027(2) 0.040(3) 0.053(3) -0.012(2) 0.025(2) 0.002(2)
C31 0.031(2) 0.011(2) 0.022(2) 0.0057(17) 0.0148(19) -0.0002(16)
C32 0.028(2) 0.014(2) 0.027(2) 0.0078(17) 0.0163(19) -0.0009(16)
C33 0.029(2) 0.021(2) 0.020(2) 0.0054(17) 0.0162(19) -0.0017(17)
C34 0.034(2) 0.014(2) 0.024(2) 0.0053(17) 0.0153(19) -0.0006(17)
C35 0.031(2) 0.016(2) 0.024(2) 0.0099(17) 0.0164(19) 0.0055(17)
C36 0.041(2) 0.020(2) 0.024(2) 0.0020(18) 0.018(2) -0.0004(19)
C37 0.027(2) 0.028(2) 0.029(2) 0.0068(19) 0.0113(19) -0.0050(18)
C38 0.040(2) 0.047(3) 0.029(2) 0.004(2) 0.026(2) -0.005(2)
C39 0.033(2) 0.032(3) 0.019(2) 0.0090(19) 0.0098(19) 0.0011(19)
C40 0.034(2) 0.026(2) 0.033(2) 0.010(2) 0.021(2) 0.0132(19)
C41 0.0120(18) 0.024(2) 0.019(2) 0.0007(17) 0.0069(16) 0.0017(16)
C42 0.0137(18) 0.023(2) 0.015(2) 0.0016(17) 0.0074(16) 0.0014(15)
C43 0.0153(18) 0.026(2) 0.022(2) -0.0030(18) 0.0107(17) -0.0006(16)
C44 0.0173(19) 0.029(2) 0.015(2) -0.0070(17) 0.0070(17) -0.0020(16)
C45 0.0187(19) 0.027(2) 0.017(2) 0.0022(18) 0.0109(17) 0.0019(17)
C46 0.027(2) 0.021(2) 0.026(2) 0.0013(18) 0.0145(19) 0.0056(17)
C47 0.022(2) 0.029(2) 0.025(2) 0.0071(18) 0.0152(18) 0.0049(17)
C48 0.024(2) 0.027(2) 0.034(3) 0.003(2) 0.0153(19) -0.0016(18)
C49 0.037(2) 0.037(3) 0.027(2) -0.010(2) 0.015(2) -0.006(2)
C50 0.030(2) 0.043(3) 0.019(2) 0.007(2) 0.0092(19) 0.005(2)
C51 0.026(2) 0.021(2) 0.028(2) 0.0012(18) 0.0191(19) -0.0055(17)
C52 0.025(2) 0.015(2) 0.029(2) 0.0003(17) 0.0177(19) -0.0071(16)
C53 0.027(2) 0.021(2) 0.022(2) 0.0065(17) 0.0173(19) -0.0038(17)
C54 0.026(2) 0.021(2) 0.021(2) 0.0037(17) 0.0191(18) -0.0021(16)
C55 0.027(2) 0.017(2) 0.024(2) 0.0014(17) 0.0194(18) -0.0048(16)
C56 0.032(2) 0.029(2) 0.027(2) -0.0030(19) 0.017(2) -0.0100(19)
C57 0.037(2) 0.019(2) 0.033(2) -0.0010(19) 0.025(2) -0.0033(18)
C58 0.032(2) 0.024(2) 0.029(2) 0.0085(19) 0.020(2) 0.0027(18)
C59 0.042(2) 0.040(3) 0.025(2) 0.004(2) 0.026(2) -0.001(2)
C60 0.029(2) 0.035(3) 0.034(2) 0.002(2) 0.023(2) -0.0023(19)
C61 0.040(2) 0.017(2) 0.019(2) 0.0004(17) 0.020(2) 0.0092(18)
C62 0.032(2) 0.022(2) 0.026(2) -0.0048(18) 0.018(2) 0.0074(18)
C63 0.036(2) 0.020(2) 0.023(2) -0.0013(18) 0.0228(19) 0.0050(18)
C64 0.034(2) 0.017(2) 0.021(2) -0.0015(17) 0.0176(19) 0.0057(17)
C65 0.029(2) 0.015(2) 0.021(2) -0.0048(17) 0.0155(18) -0.0015(16)
C66 0.049(3) 0.020(2) 0.030(2) 0.0064(19) 0.024(2) 0.012(2)
C67 0.034(2) 0.040(3) 0.035(3) -0.005(2) 0.020(2) 0.007(2)
C68 0.052(3) 0.026(2) 0.043(3) 0.002(2) 0.038(2) 0.005(2)
C69 0.043(3) 0.029(3) 0.023(2) -0.0027(19) 0.016(2) 0.007(2)
C70 0.047(3) 0.026(2) 0.041(3) -0.013(2) 0.030(2) -0.010(2)
C301 0.0207(19) 0.015(2) 0.0148(19) 0.0033(16) 0.0112(17) 0.0031(15)
C302 0.0176(19) 0.020(2) 0.016(2) -0.0007(16) 0.0096(16) -0.0024(15)
C303 0.0163(18) 0.023(2) 0.017(2) 0.0003(17) 0.0101(16) -0.0002(16)
C304 0.023(2) 0.019(2) 0.018(2) 0.0019(16) 0.0132(17) 0.0016(16)
C305 0.023(2) 0.018(2) 0.021(2) -0.0011(17) 0.0148(18) -0.0053(16)
C306 0.0149(18) 0.024(2) 0.018(2) 0.0001(17) 0.0094(16) -0.0027(16)
C307 0.028(2) 0.023(2) 0.034(2) 0.0008(19) 0.018(2) 0.0024(18)
C401 0.0213(19) 0.020(2) 0.0130(19) 0.0009(16) 0.0111(16) 0.0024(16)
C402 0.026(2) 0.015(2) 0.020(2) -0.0001(16) 0.0147(17) -0.0003(16)
C403 0.025(2) 0.018(2) 0.021(2) 0.0050(17) 0.0126(18) 0.0091(17)
C404 0.025(2) 0.027(2) 0.024(2) -0.0020(18) 0.0167(18) 0.0038(18)
C405 0.023(2) 0.022(2) 0.025(2) -0.0031(18) 0.0159(18) -0.0012(17)
C406 0.0228(19) 0.018(2) 0.018(2) 0.0003(16) 0.0130(17) 0.0032(16)
C407 0.035(2) 0.043(3) 0.049(3) 0.008(2) 0.034(2) 0.013(2)
C501 0.0143(18) 0.021(2) 0.0125(19) 0.0041(16) 0.0062(16) -0.0030(15)
C502 0.0163(18) 0.025(2) 0.016(2) 0.0034(17) 0.0091(16) -0.0018(16)
C503 0.023(2) 0.019(2) 0.022(2) -0.0008(17) 0.0083(18) -0.0009(17)
C504 0.025(2) 0.025(2) 0.029(2) 0.0044(19) 0.0129(19) -0.0017(18)
C505 0.017(2) 0.041(3) 0.030(2) 0.011(2) 0.0134(19) -0.0030(19)
C506 0.0200(19) 0.029(2) 0.016(2) 0.0019(17) 0.0091(17) -0.0003(17)
C507 0.032(2) 0.036(3) 0.055(3) 0.001(2) 0.019(2) -0.015(2)
N1 0.0221(16) 0.0202(18) 0.0091(15) 0.0010(13) 0.0077(13) 0.0021(13)
N2 0.0188(15) 0.0177(17) 0.0107(15) -0.0019(13) 0.0074(13) 0.0009(13)
N3 0.0143(15) 0.0148(17) 0.0210(17) 0.0018(14) 0.0104(13) 0.0036(12)
N4 0.0161(15) 0.0162(17) 0.0205(17) -0.0004(14) 0.0117(14) -0.0011(13)
N5 0.0161(15) 0.0168(17) 0.0200(17) 0.0047(14) 0.0102(14) 0.0036(13)
N12 0.0205(16) 0.0134(17) 0.0203(17) -0.0003(14) 0.0120(14) 0.0013(13)
N13 0.0134(15) 0.0240(18) 0.0177(17) 0.0006(14) 0.0083(13) -0.0011(13)
N23 0.0185(15) 0.0188(17) 0.0164(17) 0.0012(14) 0.0083(14) -0.0029(13)
N45 0.0201(16) 0.0184(18) 0.0200(17) -0.0005(14) 0.0125(14) -0.0003(13)
N46 0.0245(16) 0.0175(18) 0.0228(18) -0.0015(14) 0.0170(15) -0.0023(13)
N56 0.0179(15) 0.0217(18) 0.0196(17) 0.0030(14) 0.0104(14) 0.0011(13)
Mg1 0.0179(6) 0.0182(7) 0.0147(6) 0.0019(5) 0.0097(5) 0.0018(5)
Mg2 0.0190(6) 0.0158(7) 0.0158(7) 0.0003(5) 0.0116(5) -0.0003(5)
Ti1 0.0195(3) 0.0199(4) 0.0170(4) 0.0008(3) 0.0117(3) 0.0040(3)
Ti2 0.0153(3) 0.0210(4) 0.0162(4) 0.0009(3) 0.0086(3) 0.0012(3)
Ti3 0.0233(4) 0.0177(4) 0.0183(4) 0.0021(3) 0.0133(3) 0.0005(3)
Ti4 0.0160(3) 0.0194(4) 0.0163(4) -0.0022(3) 0.0095(3) 0.0000(3)
Ti5 0.0204(3) 0.0169(4) 0.0186(4) 0.0019(3) 0.0128(3) -0.0004(3)
Ti6 0.0232(4) 0.0168(4) 0.0189(4) 0.0001(3) 0.0143(3) 0.0019(3)

loop_
_atom_type_symbol
_atom_type_description
_atom_type_scat_dispersion_real
_atom_type_scat_dispersion_imag
_atom_type_scat_source
C C 0.0033 0.0016 'International Tables Vol C Tables 4.2.6.8 and 6.1.1.4'
H H 0 0 'International Tables Vol C Tables 4.2.6.8 and 6.1.1.4'
N N 0.0061 0.0033 'International Tables Vol C Tables 4.2.6.8 and 6.1.1.4'
Mg Mg 0.0486 0.0363 'International Tables Vol C Tables 4.2.6.8 and 6.1.1.4'
Ti Ti 0.2776 0.4457 'International Tables Vol C Tables 4.2.6.8 and 6.1.1.4'

loop_
_exptl_crystal_face_index_h
_exptl_crystal_face_index_k
_exptl_crystal_face_index_l
_exptl_crystal_face_perp_dist
8 -1 -4 0.14
9 3 2 0.235
-5 0 1 0.097
10 -17 16 0.35
-6 12 -11 0.299
-5 0 -1 0.213
-4 -2 1 0.104
4 2 -1 0.221
-4 -1 6 0.422
12 1 -9 0.141
1 1 0 0.222

loop_
_geom_angle_atom_site_label_1
_geom_angle_atom_site_label_2
_geom_angle_atom_site_label_3
_geom_angle
_geom_angle_site_symmetry_1
_geom_angle_site_symmetry_3
_geom_angle_publ_flag
C12 C11 C15 107.0(3) . . ?
C12 C11 C16 125.4(4) . . ?
C15 C11 C16 127.5(4) . . ?
C12 C11 Ti1 73.0(2) . . ?
C15 C11 Ti1 71.9(2) . . ?
C16 C11 Ti1 124.0(3) . . ?
C13 C12 C11 108.6(3) . . ?
C13 C12 C17 126.6(4) . . ?
C11 C12 C17 124.8(4) . . ?
C13 C12 Ti1 72.1(2) . . ?
C11 C12 Ti1 72.6(2) . . ?
C17 C12 Ti1 123.5(3) . . ?
C12 C13 C14 108.3(3) . . ?
C12 C13 C18 125.3(4) . . ?
C14 C13 C18 126.4(4) . . ?
C12 C13 Ti1 73.8(2) . . ?
C14 C13 Ti1 72.4(2) . . ?
C18 C13 Ti1 121.0(2) . . ?
C15 C14 C13 107.9(3) . . ?
C15 C14 C19 124.4(3) . . ?
C13 C14 C19 127.7(4) . . ?
C15 C14 Ti1 72.9(2) . . ?
C13 C14 Ti1 73.0(2) . . ?
C19 C14 Ti1 121.2(2) . . ?
C14 C15 C11 108.2(3) . . ?
C14 C15 C20 124.8(3) . . ?
C11 C15 C20 126.8(4) . . ?
C14 C15 Ti1 72.5(2) . . ?
C11 C15 Ti1 73.4(2) . . ?
C20 C15 Ti1 123.1(3) . . ?
C25 C21 C22 107.4(3) . . ?
C25 C21 C26 126.4(4) . . ?
C22 C21 C26 126.2(4) . . ?
C25 C21 Ti2 73.7(2) . . ?
C22 C21 Ti2 72.8(2) . . ?
C26 C21 Ti2 119.8(3) . . ?
C23 C22 C21 108.5(3) . . ?
C23 C22 C27 127.0(4) . . ?
C21 C22 C27 124.5(4) . . ?
C23 C22 Ti2 73.7(2) . . ?
C21 C22 Ti2 72.3(2) . . ?
C27 C22 Ti2 121.8(3) . . ?
C22 C23 C24 108.2(3) . . ?
C22 C23 C28 128.7(4) . . ?
C24 C23 C28 122.9(4) . . ?
C22 C23 Ti2 72.3(2) . . ?
C24 C23 Ti2 73.7(2) . . ?
C28 C23 Ti2 122.8(2) . . ?
C23 C24 C25 108.0(3) . . ?
C23 C24 C29 127.4(4) . . ?
C25 C24 C29 124.4(4) . . ?
C23 C24 Ti2 72.2(2) . . ?
C25 C24 Ti2 72.1(2) . . ?
C29 C24 Ti2 124.5(2) . . ?
C24 C25 C21 107.9(3) . . ?
C24 C25 C30 126.1(4) . . ?
C21 C25 C30 125.9(4) . . ?
C24 C25 Ti2 73.7(2) . . ?
C21 C25 Ti2 71.9(2) . . ?
C30 C25 Ti2 123.0(3) . . ?
C35 C31 C32 108.6(3) . . ?
C35 C31 C36 125.7(4) . . ?
C32 C31 C36 125.7(3) . . ?
C35 C31 Ti3 72.3(2) . . ?
C32 C31 Ti3 72.0(2) . . ?
C36 C31 Ti3 123.7(3) . . ?
C33 C32 C31 106.9(3) . . ?
C33 C32 C37 126.5(4) . . ?
C31 C32 C37 126.5(4) . . ?
C33 C32 Ti3 71.4(2) . . ?
C31 C32 Ti3 73.4(2) . . ?
C37 C32 Ti3 122.9(3) . . ?
C32 C33 C34 109.0(3) . . ?
C32 C33 C38 126.0(4) . . ?
C34 C33 C38 125.0(4) . . ?
C32 C33 Ti3 74.1(2) . . ?
C34 C33 Ti3 73.4(2) . . ?
C38 C33 Ti3 119.2(3) . . ?
C33 C34 C35 107.5(3) . . ?
C33 C34 C39 124.6(4) . . ?
C35 C34 C39 127.8(4) . . ?
C33 C34 Ti3 71.8(2) . . ?
C35 C34 Ti3 73.4(2) . . ?
C39 C34 Ti3 122.2(3) . . ?
C31 C35 C34 107.9(3) . . ?
C31 C35 C40 124.4(4) . . ?
C34 C35 C40 127.6(4) . . ?
C31 C35 Ti3 73.6(2) . . ?
C34 C35 Ti3 72.1(2) . . ?
C40 C35 Ti3 122.8(3) . . ?
C45 C41 C42 107.6(3) . . ?
C45 C41 C46 125.6(4) . . ?
C42 C41 C46 126.7(3) . . ?
C45 C41 Ti4 71.8(2) . . ?
C42 C41 Ti4 73.6(2) . . ?
C46 C41 Ti4 121.0(2) . . ?
C43 C42 C41 108.3(3) . . ?
C43 C42 C47 125.7(3) . . ?
C41 C42 C47 125.9(3) . . ?
C43 C42 Ti4 72.3(2) . . ?
C41 C42 Ti4 71.7(2) . . ?
C47 C42 Ti4 124.7(2) . . ?
C44 C43 C42 107.8(3) . . ?
C44 C43 C48 126.2(4) . . ?
C42 C43 C48 125.9(4) . . ?
C44 C43 Ti4 72.0(2) . . ?
C42 C43 Ti4 73.2(2) . . ?
C48 C43 Ti4 123.3(2) . . ?
C43 C44 C45 108.6(3) . . ?
C43 C44 C49 126.3(4) . . ?
C45 C44 C49 125.1(4) . . ?
C43 C44 Ti4 73.6(2) . . ?
C45 C44 Ti4 72.0(2) . . ?
C49 C44 Ti4 122.7(3) . . ?
C41 C45 C44 107.7(3) . . ?
C41 C45 C50 126.3(4) . . ?
C44 C45 C50 125.9(4) . . ?
C41 C45 Ti4 73.3(2) . . ?
C44 C45 Ti4 72.9(2) . . ?
C50 C45 Ti4 121.9(2) . . ?
C55 C51 C52 109.0(3) . . ?
C55 C51 C56 125.6(3) . . ?
C52 C51 C56 125.3(4) . . ?
C55 C51 Ti5 72.3(2) . . ?
C52 C51 Ti5 73.4(2) . . ?
C56 C51 Ti5 123.8(3) . . ?
C51 C52 C53 106.9(3) . . ?
C51 C52 C57 127.3(4) . . ?
C53 C52 C57 125.7(3) . . ?
C51 C52 Ti5 72.2(2) . . ?
C53 C52 Ti5 71.7(2) . . ?
C57 C52 Ti5 123.7(2) . . ?
C54 C53 C52 108.6(3) . . ?
C54 C53 C58 124.3(3) . . ?
C52 C53 C58 127.0(4) . . ?
C54 C53 Ti5 71.5(2) . . ?
C52 C53 Ti5 73.7(2) . . ?
C58 C53 Ti5 123.2(2) . . ?
C53 C54 C55 108.0(3) . . ?
C53 C54 C59 124.5(3) . . ?
C55 C54 C59 127.5(3) . . ?
C53 C54 Ti5 74.0(2) . . ?
C55 C54 Ti5 73.5(2) . . ?
C59 C54 Ti5 120.3(3) . . ?
C51 C55 C54 107.5(3) . . ?
C51 C55 C60 125.5(3) . . ?
C54 C55 C60 126.9(3) . . ?
C51 C55 Ti5 73.4(2) . . ?
C54 C55 Ti5 71.38(19) . . ?
C60 C55 Ti5 123.8(3) . . ?
C65 C61 C62 108.4(3) . . ?
C65 C61 C66 125.9(4) . . ?
C62 C61 C66 125.5(4) . . ?
C65 C61 Ti6 72.2(2) . . ?
C62 C61 Ti6 71.5(2) . . ?
C66 C61 Ti6 125.4(3) . . ?
C63 C62 C61 107.8(3) . . ?
C63 C62 C67 126.5(4) . . ?
C61 C62 C67 125.6(4) . . ?
C63 C62 Ti6 71.6(2) . . ?
C61 C62 Ti6 74.0(2) . . ?
C67 C62 Ti6 123.1(3) . . ?
C64 C63 C62 108.4(3) . . ?
C64 C63 C68 125.2(4) . . ?
C62 C63 C68 126.4(4) . . ?
C64 C63 Ti6 72.5(2) . . ?
C62 C63 Ti6 73.8(2) . . ?
C68 C63 Ti6 119.6(3) . . ?
C63 C64 C65 107.5(3) . . ?
C63 C64 C69 125.5(4) . . ?
C65 C64 C69 127.0(4) . . ?
C63 C64 Ti6 72.6(2) . . ?
C65 C64 Ti6 73.9(2) . . ?
C69 C64 Ti6 120.9(3) . . ?
C61 C65 C64 107.8(3) . . ?
C61 C65 C70 126.6(4) . . ?
C64 C65 C70 125.5(3) . . ?
C61 C65 Ti6 73.9(2) . . ?
C64 C65 Ti6 70.9(2) . . ?
C70 C65 Ti6 121.9(3) . . ?
N3 C301 C306 123.6(3) . . ?
N3 C301 C302 120.8(3) . . ?
C306 C301 C302 115.5(3) . . ?
C303 C302 C301 121.3(3) . . ?
C304 C303 C302 122.5(3) . . ?
C303 C304 C305 116.3(3) . . ?
C303 C304 C307 121.7(3) . . ?
C305 C304 C307 122.1(3) . . ?
C306 C305 C304 121.7(3) . . ?
C305 C306 C301 122.7(3) . . ?
N4 C401 C402 123.5(3) . . ?
N4 C401 C406 120.7(3) . . ?
C402 C401 C406 115.7(3) . . ?
C403 C402 C401 122.2(3) . . ?
C402 C403 C404 121.6(3) . . ?
C403 C404 C405 117.4(3) . . ?
C403 C404 C407 122.2(4) . . ?
C405 C404 C407 120.5(4) . . ?
C406 C405 C404 121.4(4) . . ?
C405 C406 C401 121.7(3) . . ?
C502 C501 N5 121.6(3) . . ?
C502 C501 C506 116.3(3) . . ?
N5 C501 C506 122.0(3) . . ?
C503 C502 C501 122.6(3) . . ?
C502 C503 C504 121.7(4) . . ?
C505 C504 C503 116.2(4) . . ?
C505 C504 C507 121.5(4) . . ?
C503 C504 C507 122.3(4) . . ?
C504 C505 C506 123.0(4) . . ?
C505 C506 C501 120.2(4) . . ?
Ti3 N1 Ti2 93.79(13) . . ?
Ti3 N1 Ti1 93.42(12) . . ?
Ti2 N1 Ti1 93.29(13) . . ?
Ti6 N2 Ti5 93.86(12) . . ?
Ti6 N2 Ti4 93.95(13) . . ?
Ti5 N2 Ti4 93.56(13) . . ?
C301 N3 Mg2 127.3(2) . . ?
C301 N3 Mg1 124.1(2) . . ?
Mg2 N3 Mg1 80.34(11) . . ?
C401 N4 Mg2 126.9(2) . . ?
C401 N4 Mg1 123.7(2) . . ?
Mg2 N4 Mg1 79.92(10) . . ?
C501 N5 Mg2 125.8(2) . . ?
C501 N5 Mg1 123.9(2) . . ?
Mg2 N5 Mg1 79.86(10) . . ?
Ti2 N12 Ti1 93.17(13) . . ?
Ti2 N12 Mg1 91.31(12) . . ?
Ti1 N12 Mg1 91.66(12) . . ?
Ti1 N13 Ti3 93.46(13) . . ?
Ti1 N13 Mg1 93.49(12) . . ?
Ti3 N13 Mg1 91.60(11) . . ?
Ti2 N23 Ti3 92.62(13) . . ?
Ti2 N23 Mg1 93.17(12) . . ?
Ti3 N23 Mg1 91.86(11) . . ?
Ti4 N45 Ti5 93.66(14) . . ?
Ti4 N45 Mg2 92.17(12) . . ?
Ti5 N45 Mg2 92.07(12) . . ?
Ti6 N46 Ti4 93.36(13) . . ?
Ti6 N46 Mg2 92.09(12) . . ?
Ti4 N46 Mg2 92.44(12) . . ?
Ti5 N56 Ti6 93.44(13) . . ?
Ti5 N56 Mg2 93.01(12) . . ?
Ti6 N56 Mg2 91.81(12) . . ?
N3 Mg1 N5 83.10(11) . . ?
N3 Mg1 N4 81.96(12) . . ?
N5 Mg1 N4 81.23(11) . . ?
N3 Mg1 N23 128.22(11) . . ?
N5 Mg1 N23 144.29(12) . . ?
N4 Mg1 N23 86.44(11) . . ?
N3 Mg1 N13 143.47(11) . . ?
N5 Mg1 N13 86.04(11) . . ?
N4 Mg1 N13 130.54(12) . . ?
N23 Mg1 N13 76.85(11) . . ?
N3 Mg1 N12 85.31(11) . . ?
N5 Mg1 N12 129.86(11) . . ?
N4 Mg1 N12 144.53(11) . . ?
N23 Mg1 N12 75.83(11) . . ?
N13 Mg1 N12 75.29(11) . . ?
N3 Mg1 Mg2 49.31(8) . . ?
N5 Mg1 Mg2 49.39(8) . . ?
N4 Mg1 Mg2 49.25(8) . . ?
N23 Mg1 Mg2 134.93(9) . . ?
N13 Mg1 Mg2 135.15(9) . . ?
N12 Mg1 Mg2 133.97(9) . . ?
N3 Mg1 Ti3 160.02(9) . . ?
N5 Mg1 Ti3 115.00(9) . . ?
N4 Mg1 Ti3 108.10(9) . . ?
N23 Mg1 Ti3 38.94(7) . . ?
N13 Mg1 Ti3 38.49(7) . . ?
N12 Mg1 Ti3 76.57(8) . . ?
Mg2 Mg1 Ti3 149.45(5) . . ?
N3 Mg1 Ti2 106.55(9) . . ?
N5 Mg1 Ti2 160.79(9) . . ?
N4 Mg1 Ti2 116.09(8) . . ?
N23 Mg1 Ti2 38.20(8) . . ?
N13 Mg1 Ti2 76.35(8) . . ?
N12 Mg1 Ti2 38.01(7) . . ?
Mg2 Mg1 Ti2 148.46(5) . . ?
Ti3 Mg1 Ti2 53.65(3) . . ?
N3 Mg1 Ti1 114.88(9) . . ?
N5 Mg1 Ti1 107.78(9) . . ?
N4 Mg1 Ti1 161.31(9) . . ?
N23 Mg1 Ti1 76.76(8) . . ?
N13 Mg1 Ti1 37.59(8) . . ?
N12 Mg1 Ti1 38.08(7) . . ?
Mg2 Mg1 Ti1 148.28(5) . . ?
Ti3 Mg1 Ti1 53.37(3) . . ?
Ti2 Mg1 Ti1 53.21(3) . . ?
N3 Mg2 N4 83.91(11) . . ?
N3 Mg2 N5 84.92(12) . . ?
N4 Mg2 N5 83.38(11) . . ?
N3 Mg2 N56 110.94(11) . . ?
N4 Mg2 N56 92.06(11) . . ?
N5 Mg2 N56 163.02(12) . . ?
N3 Mg2 N46 163.03(11) . . ?
N4 Mg2 N46 111.98(12) . . ?
N5 Mg2 N46 90.87(11) . . ?
N56 Mg2 N46 75.63(11) . . ?
N3 Mg2 N45 91.27(11) . . ?
N4 Mg2 N45 163.34(11) . . ?
N5 Mg2 N45 112.14(11) . . ?
N56 Mg2 N45 74.75(11) . . ?
N46 Mg2 N45 75.09(11) . . ?
N3 Mg2 Mg1 50.35(8) . . ?
N4 Mg2 Mg1 50.83(8) . . ?
N5 Mg2 Mg1 50.75(8) . . ?
N56 Mg2 Mg1 135.51(9) . . ?
N46 Mg2 Mg1 135.55(9) . . ?
N45 Mg2 Mg1 134.63(9) . . ?
N3 Mg2 Ti6 148.58(9) . . ?
N4 Mg2 Ti6 100.31(9) . . ?
N5 Mg2 Ti6 126.43(9) . . ?
N56 Mg2 Ti6 38.32(7) . . ?
N46 Mg2 Ti6 37.87(7) . . ?
N45 Mg2 Ti6 75.77(8) . . ?
Mg1 Mg2 Ti6 149.59(5) . . ?
N3 Mg2 Ti5 99.58(9) . . ?
N4 Mg2 Ti5 127.47(9) . . ?
N5 Mg2 Ti5 149.03(9) . . ?
N56 Mg2 Ti5 37.50(7) . . ?
N46 Mg2 Ti5 75.90(8) . . ?
N45 Mg2 Ti5 37.70(7) . . ?
Mg1 Mg2 Ti5 148.54(5) . . ?
Ti6 Mg2 Ti5 53.19(3) . . ?
N3 Mg2 Ti4 126.80(9) . . ?
N4 Mg2 Ti4 149.21(9) . . ?
N5 Mg2 Ti4 99.92(8) . . ?
N56 Mg2 Ti4 75.84(8) . . ?
N46 Mg2 Ti4 37.92(7) . . ?
N45 Mg2 Ti4 37.66(7) . . ?
Mg1 Mg2 Ti4 148.63(5) . . ?
Ti6 Mg2 Ti4 53.13(3) . . ?
Ti5 Mg2 Ti4 52.99(3) . . ?
N13 Ti1 N1 86.49(12) . . ?
N13 Ti1 N12 98.60(13) . . ?
N1 Ti1 N12 86.44(13) . . ?
N13 Ti1 C14 152.64(12) . . ?
N1 Ti1 C14 108.00(13) . . ?
N12 Ti1 C14 105.20(13) . . ?
N13 Ti1 C13 133.72(13) . . ?
N1 Ti1 C13 139.52(13) . . ?
N12 Ti1 C13 90.73(13) . . ?
C14 Ti1 C13 34.65(12) . . ?
N13 Ti1 C15 121.08(13) . . ?
N1 Ti1 C15 102.00(13) . . ?
N12 Ti1 C15 139.62(14) . . ?
C14 Ti1 C15 34.53(13) . . ?
C13 Ti1 C15 57.38(13) . . ?
N13 Ti1 C11 95.08(13) . . ?
N1 Ti1 C11 126.61(13) . . ?
N12 Ti1 C11 144.98(13) . . ?
C14 Ti1 C11 57.60(13) . . ?
C13 Ti1 C11 57.32(13) . . ?
C15 Ti1 C11 34.75(12) . . ?
N13 Ti1 C12 101.91(13) . . ?
N1 Ti1 C12 159.06(13) . . ?
N12 Ti1 C12 110.80(13) . . ?
C14 Ti1 C12 57.12(13) . . ?
C13 Ti1 C12 34.08(13) . . ?
C15 Ti1 C12 57.20(13) . . ?
C11 Ti1 C12 34.43(13) . . ?
N13 Ti1 Ti3 43.41(9) . . ?
N1 Ti1 Ti3 43.12(9) . . ?
N12 Ti1 Ti3 91.87(9) . . ?
C14 Ti1 Ti3 146.19(10) . . ?
C13 Ti1 Ti3 176.47(9) . . ?
C15 Ti1 Ti3 121.28(10) . . ?
C11 Ti1 Ti3 119.53(10) . . ?
C12 Ti1 Ti3 142.43(10) . . ?
N13 Ti1 Ti2 91.74(9) . . ?
N1 Ti1 Ti2 43.29(9) . . ?
N12 Ti1 Ti2 43.21(9) . . ?
C14 Ti1 Ti2 114.83(9) . . ?
C13 Ti1 Ti2 123.36(10) . . ?
C15 Ti1 Ti2 133.21(9) . . ?
C11 Ti1 Ti2 167.45(10) . . ?
C12 Ti1 Ti2 152.85(10) . . ?
Ti3 Ti1 Ti2 60.09(2) . . ?
N13 Ti1 Mg1 48.92(9) . . ?
N1 Ti1 Mg1 90.77(9) . . ?
N12 Ti1 Mg1 50.26(9) . . ?
C14 Ti1 Mg1 149.01(10) . . ?
C13 Ti1 Mg1 117.70(10) . . ?
C15 Ti1 Mg1 163.70(9) . . ?
C11 Ti1 Mg1 128.94(10) . . ?
C12 Ti1 Mg1 109.27(10) . . ?
Ti3 Ti1 Mg1 62.55(3) . . ?
Ti2 Ti1 Mg1 63.06(3) . . ?
N12 Ti2 N1 86.98(13) . . ?
N12 Ti2 N23 98.75(13) . . ?
N1 Ti2 N23 86.84(13) . . ?
N12 Ti2 C21 151.44(14) . . ?
N1 Ti2 C21 106.82(13) . . ?
N23 Ti2 C21 106.72(14) . . ?
N12 Ti2 C22 118.81(14) . . ?
N1 Ti2 C22 102.19(13) . . ?
N23 Ti2 C22 141.54(13) . . ?
C21 Ti2 C22 34.83(14) . . ?
N12 Ti2 C23 94.38(13) . . ?
N1 Ti2 C23 127.24(13) . . ?
N23 Ti2 C23 144.13(13) . . ?
C21 Ti2 C23 57.26(13) . . ?
C22 Ti2 C23 33.96(13) . . ?
N12 Ti2 C25 134.73(14) . . ?
N1 Ti2 C25 137.86(13) . . ?
N23 Ti2 C25 91.15(13) . . ?
C21 Ti2 C25 34.47(13) . . ?
C22 Ti2 C25 57.17(13) . . ?
C23 Ti2 C25 56.97(13) . . ?
N12 Ti2 C24 102.25(13) . . ?
N1 Ti2 C24 158.74(13) . . ?
N23 Ti2 C24 110.19(13) . . ?
C21 Ti2 C24 57.03(13) . . ?
C22 Ti2 C24 56.57(13) . . ?
C23 Ti2 C24 34.05(13) . . ?
C25 Ti2 C24 34.21(13) . . ?
N12 Ti2 Ti1 43.62(9) . . ?
N1 Ti2 Ti1 43.42(9) . . ?
N23 Ti2 Ti1 92.06(9) . . ?
C21 Ti2 Ti1 144.73(11) . . ?
C22 Ti2 Ti1 120.24(10) . . ?
C23 Ti2 Ti1 119.66(9) . . ?
C25 Ti2 Ti1 176.63(10) . . ?
C24 Ti2 Ti1 143.05(9) . . ?
N12 Ti2 Ti3 92.03(9) . . ?
N1 Ti2 Ti3 43.00(9) . . ?
N23 Ti2 Ti3 43.90(9) . . ?
C21 Ti2 Ti3 115.26(10) . . ?
C22 Ti2 Ti3 134.43(11) . . ?
C23 Ti2 Ti3 168.01(10) . . ?
C25 Ti2 Ti3 123.35(10) . . ?
C24 Ti2 Ti3 152.73(10) . . ?
Ti1 Ti2 Ti3 59.91(3) . . ?
N12 Ti2 Mg1 50.68(9) . . ?
N1 Ti2 Mg1 91.41(9) . . ?
N23 Ti2 Mg1 48.64(9) . . ?
C21 Ti2 Mg1 149.29(11) . . ?
C22 Ti2 Mg1 162.76(11) . . ?
C23 Ti2 Mg1 128.80(10) . . ?
C25 Ti2 Mg1 118.01(10) . . ?
C24 Ti2 Mg1 109.30(9) . . ?
Ti1 Ti2 Mg1 63.73(3) . . ?
Ti3 Ti2 Mg1 62.75(3) . . ?
N1 Ti3 N13 86.55(13) . . ?
N1 Ti3 N23 86.62(13) . . ?
N13 Ti3 N23 98.27(13) . . ?
N1 Ti3 C33 106.56(13) . . ?
N13 Ti3 C33 108.31(13) . . ?
N23 Ti3 C33 150.74(13) . . ?
N1 Ti3 C34 102.01(13) . . ?
N13 Ti3 C34 143.10(13) . . ?
N23 Ti3 C34 117.85(13) . . ?
C33 Ti3 C34 34.80(13) . . ?
N1 Ti3 C32 137.19(14) . . ?
N13 Ti3 C32 91.80(13) . . ?
N23 Ti3 C32 135.72(14) . . ?
C33 Ti3 C32 34.47(13) . . ?
C34 Ti3 C32 57.61(13) . . ?
N1 Ti3 C35 127.79(13) . . ?
N13 Ti3 C35 144.32(13) . . ?
N23 Ti3 C35 93.70(13) . . ?
C33 Ti3 C35 57.46(13) . . ?
C34 Ti3 C35 34.52(13) . . ?
C32 Ti3 C35 57.45(13) . . ?
N1 Ti3 C31 158.96(13) . . ?
N13 Ti3 C31 110.28(13) . . ?
N23 Ti3 C31 102.70(13) . . ?
C33 Ti3 C31 57.02(13) . . ?
C34 Ti3 C31 56.95(13) . . ?
C32 Ti3 C31 34.52(13) . . ?
C35 Ti3 C31 34.06(13) . . ?
N1 Ti3 Ti1 43.46(9) . . ?
N13 Ti3 Ti1 43.13(9) . . ?
N23 Ti3 Ti1 91.81(9) . . ?
C33 Ti3 Ti1 115.88(10) . . ?
C34 Ti3 Ti1 135.14(10) . . ?
C32 Ti3 Ti1 122.84(10) . . ?
C35 Ti3 Ti1 169.33(10) . . ?
C31 Ti3 Ti1 152.03(9) . . ?
N1 Ti3 Ti2 43.21(9) . . ?
N13 Ti3 Ti2 91.45(9) . . ?
N23 Ti3 Ti2 43.48(9) . . ?
C33 Ti3 Ti2 143.88(10) . . ?
C34 Ti3 Ti2 119.41(10) . . ?
C32 Ti3 Ti2 176.75(10) . . ?
C35 Ti3 Ti2 119.44(10) . . ?
C31 Ti3 Ti2 143.46(10) . . ?
Ti1 Ti3 Ti2 60.00(3) . . ?
N1 Ti3 Mg1 92.27(9) . . ?
N13 Ti3 Mg1 49.92(9) . . ?
N23 Ti3 Mg1 49.20(9) . . ?
C33 Ti3 Mg1 151.02(10) . . ?
C34 Ti3 Mg1 160.52(11) . . ?
C32 Ti3 Mg1 118.67(10) . . ?
C35 Ti3 Mg1 126.09(10) . . ?
C31 Ti3 Mg1 108.15(10) . . ?
Ti1 Ti3 Mg1 64.08(3) . . ?
Ti2 Ti3 Mg1 63.60(3) . . ?
N45 Ti4 N2 86.42(12) . . ?
N45 Ti4 N46 99.07(13) . . ?
N2 Ti4 N46 86.01(13) . . ?
N45 Ti4 C45 115.58(13) . . ?
N2 Ti4 C45 104.79(13) . . ?
N46 Ti4 C45 143.99(13) . . ?
N45 Ti4 C44 148.60(13) . . ?
N2 Ti4 C44 108.96(13) . . ?
N46 Ti4 C44 108.93(13) . . ?
C45 Ti4 C44 35.07(13) . . ?
N45 Ti4 C41 91.17(13) . . ?
N2 Ti4 C41 130.53(13) . . ?
N46 Ti4 C41 142.78(13) . . ?
C45 Ti4 C41 34.88(12) . . ?
C44 Ti4 C41 57.87(13) . . ?
N45 Ti4 C43 134.51(13) . . ?
N2 Ti4 C43 138.72(13) . . ?
N46 Ti4 C43 91.14(13) . . ?
C45 Ti4 C43 57.96(13) . . ?
C44 Ti4 C43 34.44(13) . . ?
C41 Ti4 C43 57.84(13) . . ?
N45 Ti4 C42 101.13(13) . . ?
N2 Ti4 C42 162.46(12) . . ?
N46 Ti4 C42 108.09(13) . . ?
C45 Ti4 C42 57.67(12) . . ?
C44 Ti4 C42 57.22(13) . . ?
C41 Ti4 C42 34.70(12) . . ?
C43 Ti4 C42 34.46(12) . . ?
N45 Ti4 Ti5 43.17(9) . . ?
N2 Ti4 Ti5 43.30(9) . . ?
N46 Ti4 Ti5 91.84(9) . . ?
C45 Ti4 Ti5 119.77(10) . . ?
C44 Ti4 Ti5 145.22(10) . . ?
C41 Ti4 Ti5 118.76(9) . . ?
C43 Ti4 Ti5 176.57(10) . . ?
C42 Ti4 Ti5 142.50(9) . . ?
N45 Ti4 Ti6 91.82(9) . . ?
N2 Ti4 Ti6 42.94(9) . . ?
N46 Ti4 Ti6 43.14(9) . . ?
C45 Ti4 Ti6 138.17(10) . . ?
C44 Ti4 Ti6 118.28(10) . . ?
C41 Ti4 Ti6 172.54(10) . . ?
C43 Ti4 Ti6 123.38(10) . . ?
C42 Ti4 Ti6 150.51(9) . . ?
Ti5 Ti4 Ti6 60.05(3) . . ?
N45 Ti4 Mg2 50.17(9) . . ?
N2 Ti4 Mg2 91.26(9) . . ?
N46 Ti4 Mg2 49.65(9) . . ?
C45 Ti4 Mg2 158.47(10) . . ?
C44 Ti4 Mg2 150.44(10) . . ?
C41 Ti4 Mg2 123.67(10) . . ?
C43 Ti4 Mg2 117.55(10) . . ?
C42 Ti4 Mg2 105.77(9) . . ?
Ti5 Ti4 Mg2 63.46(3) . . ?
Ti6 Ti4 Mg2 63.12(3) . . ?
N56 Ti5 N2 86.46(13) . . ?
N56 Ti5 N45 99.02(13) . . ?
N2 Ti5 N45 86.26(12) . . ?
N56 Ti5 C54 120.12(13) . . ?
N2 Ti5 C54 100.46(13) . . ?
N45 Ti5 C54 140.48(13) . . ?
N56 Ti5 C55 93.30(13) . . ?
N2 Ti5 C55 124.09(13) . . ?
N45 Ti5 C55 148.00(13) . . ?
C54 Ti5 C55 35.10(12) . . ?
N56 Ti5 C53 150.84(13) . . ?
N2 Ti5 C53 108.96(13) . . ?
N45 Ti5 C53 106.37(13) . . ?
C54 Ti5 C53 34.54(13) . . ?
C55 Ti5 C53 57.54(12) . . ?
N56 Ti5 C51 99.51(13) . . ?
N2 Ti5 C51 157.31(13) . . ?
N45 Ti5 C51 114.03(13) . . ?
C54 Ti5 C51 57.57(13) . . ?
C55 Ti5 C51 34.30(13) . . ?
C53 Ti5 C51 57.15(13) . . ?
N56 Ti5 C52 131.63(13) . . ?
N2 Ti5 C52 141.23(13) . . ?
N45 Ti5 C52 93.11(13) . . ?
C54 Ti5 C52 57.72(13) . . ?
C55 Ti5 C52 57.47(13) . . ?
C53 Ti5 C52 34.57(13) . . ?
C51 Ti5 C52 34.41(12) . . ?
N56 Ti5 Ti4 92.11(9) . . ?
N2 Ti5 Ti4 43.14(9) . . ?
N45 Ti5 Ti4 43.17(9) . . ?
C54 Ti5 Ti4 132.10(9) . . ?
C55 Ti5 Ti4 165.72(10) . . ?
C53 Ti5 Ti4 116.21(9) . . ?
C51 Ti5 Ti4 156.29(10) . . ?
C52 Ti5 Ti4 126.10(9) . . ?
N56 Ti5 Ti6 43.62(9) . . ?
N2 Ti5 Ti6 42.91(9) . . ?
N45 Ti5 Ti6 91.75(9) . . ?
C54 Ti5 Ti6 119.63(10) . . ?
C55 Ti5 Ti6 116.91(9) . . ?
C53 Ti5 Ti6 146.33(10) . . ?
C51 Ti5 Ti6 139.59(10) . . ?
C52 Ti5 Ti6 173.87(9) . . ?
Ti4 Ti5 Ti6 59.98(2) . . ?
N56 Ti5 Mg2 49.49(9) . . ?
N2 Ti5 Mg2 91.22(9) . . ?
N45 Ti5 Mg2 50.23(9) . . ?
C54 Ti5 Mg2 164.17(9) . . ?
C55 Ti5 Mg2 129.08(9) . . ?
C53 Ti5 Mg2 149.00(10) . . ?
C51 Ti5 Mg2 109.37(10) . . ?
C52 Ti5 Mg2 117.73(10) . . ?
Ti4 Ti5 Mg2 63.55(3) . . ?
Ti6 Ti5 Mg2 63.13(3) . . ?
N2 Ti6 N46 86.54(13) . . ?
N2 Ti6 N56 86.11(12) . . ?
N46 Ti6 N56 99.06(13) . . ?
N2 Ti6 C63 107.38(13) . . ?
N46 Ti6 C63 150.42(13) . . ?
N56 Ti6 C63 107.64(13) . . ?
N2 Ti6 C64 102.31(13) . . ?
N46 Ti6 C64 117.70(13) . . ?
N56 Ti6 C64 142.51(13) . . ?
C63 Ti6 C64 34.90(13) . . ?
N2 Ti6 C62 138.25(14) . . ?
N46 Ti6 C62 134.75(14) . . ?
N56 Ti6 C62 91.67(13) . . ?
C63 Ti6 C62 34.59(13) . . ?
C64 Ti6 C62 57.79(13) . . ?
N2 Ti6 C65 128.40(13) . . ?
N46 Ti6 C65 92.94(13) . . ?
N56 Ti6 C65 144.22(13) . . ?
C63 Ti6 C65 57.83(13) . . ?
C64 Ti6 C65 35.21(13) . . ?
C62 Ti6 C65 57.28(13) . . ?
N2 Ti6 C61 159.71(13) . . ?
N46 Ti6 C61 101.73(13) . . ?
N56 Ti6 C61 110.43(13) . . ?
C63 Ti6 C61 57.32(13) . . ?
C64 Ti6 C61 57.42(13) . . ?
C62 Ti6 C61 34.51(13) . . ?
C65 Ti6 C61 33.82(12) . . ?
N2 Ti6 Ti4 43.11(9) . . ?
N46 Ti6 Ti4 43.50(9) . . ?
N56 Ti6 Ti4 91.58(9) . . ?
C63 Ti6 Ti4 144.59(10) . . ?
C64 Ti6 Ti4 119.61(9) . . ?
C62 Ti6 Ti4 176.59(10) . . ?
C65 Ti6 Ti4 119.31(9) . . ?
C61 Ti6 Ti4 142.72(10) . . ?
N2 Ti6 Ti5 43.23(9) . . ?
N46 Ti6 Ti5 92.05(9) . . ?
N56 Ti6 Ti5 42.94(9) . . ?
C63 Ti6 Ti5 116.13(10) . . ?
C64 Ti6 Ti5 135.08(10) . . ?
C62 Ti6 Ti5 123.36(10) . . ?
C65 Ti6 Ti5 169.90(10) . . ?
C61 Ti6 Ti5 152.29(10) . . ?
Ti4 Ti6 Ti5 59.97(3) . . ?
N2 Ti6 Mg2 91.90(9) . . ?
N46 Ti6 Mg2 50.04(9) . . ?
N56 Ti6 Mg2 49.87(9) . . ?
C63 Ti6 Mg2 150.12(10) . . ?
C64 Ti6 Mg2 161.06(10) . . ?
C62 Ti6 Mg2 117.87(10) . . ?
C65 Ti6 Mg2 125.89(10) . . ?
C61 Ti6 Mg2 107.66(9) . . ?
Ti4 Ti6 Mg2 63.75(3) . . ?
Ti5 Ti6 Mg2 63.68(3) . . ?

loop_
_geom_bond_atom_site_label_1
_geom_bond_atom_site_label_2
_geom_bond_distance
_geom_bond_site_symmetry_2
_geom_bond_publ_flag
C11 C12 1.425(5) . ?
C11 C15 1.430(5) . ?
C11 C16 1.500(5) . ?
C11 Ti1 2.404(4) . ?
C12 C13 1.406(5) . ?
C12 C17 1.504(5) . ?
C12 Ti1 2.409(3) . ?
C13 C14 1.420(5) . ?
C13 C18 1.516(5) . ?
C13 Ti1 2.388(4) . ?
C14 C15 1.414(5) . ?
C14 C19 1.495(5) . ?
C14 Ti1 2.379(4) . ?
C15 C20 1.512(5) . ?
C15 Ti1 2.384(4) . ?
C21 C25 1.415(5) . ?
C21 C22 1.424(6) . ?
C21 C26 1.505(6) . ?
C21 Ti2 2.376(4) . ?
C22 C23 1.397(6) . ?
C22 C27 1.522(6) . ?
C22 Ti2 2.382(4) . ?
C23 C24 1.411(5) . ?
C23 C28 1.509(6) . ?
C23 Ti2 2.400(4) . ?
C24 C25 1.417(5) . ?
C24 C29 1.510(5) . ?
C24 Ti2 2.419(4) . ?
C25 C30 1.516(6) . ?
C25 Ti2 2.399(3) . ?
C31 C35 1.410(5) . ?
C31 C32 1.428(5) . ?
C31 C36 1.505(5) . ?
C31 Ti3 2.415(4) . ?
C32 C33 1.411(5) . ?
C32 C37 1.494(5) . ?
C32 Ti3 2.397(4) . ?
C33 C34 1.419(5) . ?
C33 C38 1.504(6) . ?
C33 Ti3 2.363(4) . ?
C34 C35 1.419(5) . ?
C34 C39 1.516(5) . ?
C34 Ti3 2.382(4) . ?
C35 C40 1.501(5) . ?
C35 Ti3 2.399(4) . ?
C41 C45 1.423(5) . ?
C41 C42 1.429(5) . ?
C41 C46 1.501(5) . ?
C41 Ti4 2.384(4) . ?
C42 C43 1.423(5) . ?
C42 C47 1.496(5) . ?
C42 Ti4 2.407(3) . ?
C43 C44 1.413(5) . ?
C43 C48 1.500(5) . ?
C43 Ti4 2.396(3) . ?
C44 C45 1.428(5) . ?
C44 C49 1.517(5) . ?
C44 Ti4 2.376(4) . ?
C45 C50 1.517(5) . ?
C45 Ti4 2.364(4) . ?
C51 C55 1.411(5) . ?
C51 C52 1.424(5) . ?
C51 C56 1.510(5) . ?
C51 Ti5 2.399(4) . ?
C52 C53 1.427(5) . ?
C52 C57 1.500(5) . ?
C52 Ti5 2.414(4) . ?
C53 C54 1.409(5) . ?
C53 C58 1.512(5) . ?
C53 Ti5 2.388(4) . ?
C54 C55 1.430(5) . ?
C54 C59 1.507(5) . ?
C54 Ti5 2.356(4) . ?
C55 C60 1.491(5) . ?
C55 Ti5 2.385(4) . ?
C61 C65 1.401(5) . ?
C61 C62 1.426(6) . ?
C61 C66 1.490(5) . ?
C61 Ti6 2.419(4) . ?
C62 C63 1.411(5) . ?
C62 C67 1.516(5) . ?
C62 Ti6 2.387(4) . ?
C63 C64 1.414(5) . ?
C63 C68 1.510(5) . ?
C63 Ti6 2.360(4) . ?
C64 C65 1.438(5) . ?
C64 C69 1.508(5) . ?
C64 Ti6 2.357(4) . ?
C65 C70 1.488(5) . ?
C65 Ti6 2.397(4) . ?
C301 N3 1.388(4) . ?
C301 C306 1.403(5) . ?
C301 C302 1.410(5) . ?
C302 C303 1.397(5) . ?
C303 C304 1.386(5) . ?
C304 C305 1.403(5) . ?
C304 C307 1.505(5) . ?
C305 C306 1.379(5) . ?
C401 N4 1.397(4) . ?
C401 C402 1.406(5) . ?
C401 C406 1.409(5) . ?
C402 C403 1.381(5) . ?
C403 C404 1.382(5) . ?
C404 C405 1.396(5) . ?
C404 C407 1.520(5) . ?
C405 C406 1.387(5) . ?
C501 C502 1.385(5) . ?
C501 N5 1.401(4) . ?
C501 C506 1.409(5) . ?
C502 C503 1.384(5) . ?
C503 C504 1.398(5) . ?
C504 C505 1.374(6) . ?
C504 C507 1.513(6) . ?
C505 C506 1.406(5) . ?
N1 Ti3 1.921(3) . ?
N1 Ti2 1.929(3) . ?
N1 Ti1 1.933(3) . ?
N2 Ti6 1.921(3) . ?
N2 Ti5 1.933(3) . ?
N2 Ti4 1.927(3) . ?
N3 Mg2 2.174(3) . ?
N3 Mg1 2.208(3) . ?
N4 Mg2 2.175(3) . ?
N4 Mg1 2.226(3) . ?
N5 Mg2 2.180(3) . ?
N5 Mg1 2.224(3) . ?
N12 Ti2 1.926(3) . ?
N12 Ti1 1.940(3) . ?
N12 Mg1 2.419(3) . ?
N13 Ti1 1.922(3) . ?
N13 Ti3 1.932(3) . ?
N13 Mg1 2.375(3) . ?
N23 Ti2 1.936(3) . ?
N23 Ti3 1.951(3) . ?
N23 Mg1 2.350(3) . ?
N45 Ti4 1.929(3) . ?
N45 Ti5 1.929(3) . ?
N45 Mg2 2.424(3) . ?
N46 Ti6 1.927(3) . ?
N46 Ti4 1.940(3) . ?
N46 Mg2 2.406(3) . ?
N56 Ti5 1.922(3) . ?
N56 Ti6 1.946(3) . ?
N56 Mg2 2.400(3) . ?
Mg1 Mg2 2.8265(19) . ?
Mg1 Ti3 3.1027(15) . ?
Mg1 Ti2 3.1262(16) . ?
Mg1 Ti1 3.1446(15) . ?
Mg2 Ti6 3.1370(15) . ?
Mg2 Ti5 3.1521(15) . ?
Mg2 Ti4 3.1544(16) . ?
Ti1 Ti3 2.8057(10) . ?
Ti1 Ti2 2.8083(10) . ?
Ti2 Ti3 2.8109(10) . ?
Ti4 Ti5 2.8132(10) . ?
Ti4 Ti6 2.8136(10) . ?
Ti5 Ti6 2.8157(11) . ?
